data_7218810
loop_
_publ_author_name
'Perlovich, German L.'
'Ryzhakov, Alex M.'
'Tkachev, Valery V.'
'Proshin, Alexey N.'

_publ_section_title
;
 Adamantane derivatives of sulfonamide molecular crystals: structure,
 sublimation thermodynamic characteristics, molecular packing, and
 hydrogen bond networks
;
_journal_issue 4
_journal_name_full CrystEngComm
_journal_page_first 753
_journal_paper_doi 10.1039/C4CE02076F
_journal_volume 17
_journal_year 2015
_chemical_formula_sum 'C17 H23 N O2 S'
_chemical_formula_weight 305.42
_chemical_melting_point 437.9
_chemical_name_systematic
; 
N-Adamantan-1-yl-4-methyl-benzenesulfonamide  
;
_space_group_IT_number 14
_symmetry_cell_setting monoclinic
_symmetry_space_group_name_Hall '-P 2ybc'
_symmetry_space_group_name_H-M 'P 1 21/c 1'
_atom_sites_solution_hydrogens geom
_atom_sites_solution_primary direct
_atom_sites_solution_secondary difmap
_audit_creation_method SHELXL-97
_cell_angle_alpha 90.00
_cell_angle_beta 102.41(3)
_cell_angle_gamma 90.00
_cell_formula_units_Z 4
_cell_length_a 11.189(2)
_cell_length_b 6.5360(13)
_cell_length_c 21.527(4)
_cell_measurement_temperature 293(2)
_cell_volume 1537.5(5)
_computing_structure_refinement 'SHELXL-97 (Sheldrick, 1997)'
_computing_structure_solution 'SHELXS-97 (Sheldrick, 1990)'
_diffrn_ambient_temperature 293(2)
_diffrn_measured_fraction_theta_full 1.000
_diffrn_measured_fraction_theta_max 1.000
_diffrn_radiation_monochromator graphite
_diffrn_radiation_source 'fine-focus sealed tube'
_diffrn_radiation_type MoK\a
_diffrn_radiation_wavelength 0.71073
_diffrn_reflns_av_R_equivalents 0.0100
_diffrn_reflns_av_sigmaI/netI 0.0245
_diffrn_reflns_limit_h_max 13
_diffrn_reflns_limit_h_min -13
_diffrn_reflns_limit_k_max 0
_diffrn_reflns_limit_k_min -8
_diffrn_reflns_limit_l_max 26
_diffrn_reflns_limit_l_min 0
_diffrn_reflns_number 3097
_diffrn_reflns_theta_full 25.99
_diffrn_reflns_theta_max 25.99
_diffrn_reflns_theta_min 1.86
_exptl_absorpt_coefficient_mu 0.215
_exptl_crystal_colour colourless
_exptl_crystal_density_diffrn 1.319
_exptl_crystal_density_method 'not measured'
_exptl_crystal_description prism
_exptl_crystal_F_000 656
_exptl_crystal_recrystallization_method 'Re-crystallisation from solvent: ethanol'
_exptl_crystal_size_max 0.31
_exptl_crystal_size_mid 0.26
_exptl_crystal_size_min 0.20
_refine_diff_density_max 0.626
_refine_diff_density_min -0.434
_refine_diff_density_rms 0.051
_refine_ls_extinction_coef 0.012(3)
_refine_ls_extinction_expression Fc^*^=kFc[1+0.001xFc^2^\l^3^/sin(2\q)]^-1/4^
_refine_ls_extinction_method SHELXL
_refine_ls_goodness_of_fit_ref 1.030
_refine_ls_hydrogen_treatment mixed
_refine_ls_matrix_type full
_refine_ls_number_parameters 192
_refine_ls_number_reflns 3010
_refine_ls_number_restraints 0
_refine_ls_restrained_S_all 1.030
_refine_ls_R_factor_all 0.0683
_refine_ls_R_factor_gt 0.0468
_refine_ls_shift/su_max 0.000
_refine_ls_shift/su_mean 0.000
_refine_ls_structure_factor_coef Fsqd
_refine_ls_weighting_details 'calc w=1/[\s^2^(Fo^2^)+(0.1071P)^2^+0.4764P] where P=(Fo^2^+2Fc^2^)/3'
_refine_ls_weighting_scheme calc
_refine_ls_wR_factor_gt 0.1523
_refine_ls_wR_factor_ref 0.1609
_reflns_number_gt 2331
_reflns_number_total 3010
_reflns_threshold_expression >2sigma(I)
_cod_data_source_file c4ce02076f2.cif
_cod_data_source_block 44
_cod_depositor_comments 'Adding full bibliography for 7218810--7218815.cif.'
_cod_original_sg_symbol_H-M P2(1)/c
_cod_database_code 7218810

loop_
_symmetry_equiv_pos_as_xyz
'x, y, z'
'-x, y+1/2, -z+1/2'
'-x, -y, -z'
'x, -y-1/2, z-1/2'

loop_
_atom_site_label
_atom_site_type_symbol
_atom_site_fract_x
_atom_site_fract_y
_atom_site_fract_z
_atom_site_U_iso_or_equiv
_atom_site_adp_type
_atom_site_occupancy
_atom_site_symmetry_multiplicity
_atom_site_calc_flag
_atom_site_refinement_flags
S1 S 0.10930(5) 0.32983(9) 0.70512(3) 0.0462(2) Uani 1 1 d .
O1 O -0.02069(17) 0.3514(3) 0.69587(9) 0.0700(6) Uani 1 1 d .
O2 O 0.1823(2) 0.5071(3) 0.70080(9) 0.0672(6) Uani 1 1 d .
N1 N 0.15062(15) 0.2290(3) 0.77470(8) 0.0392(4) Uani 1 1 d .
H1 H 0.0924 0.1877 0.7920 0.047 Uiso 1 1 calc R
C1 C 0.27662(17) 0.1983(3) 0.81274(8) 0.0307(4) Uani 1 1 d .
C3 C 0.3541(2) 0.3930(3) 0.81751(11) 0.0439(5) Uani 1 1 d .
H3A H 0.3121 0.5046 0.8335 0.053 Uiso 1 1 calc R
H3B H 0.3661 0.4308 0.7757 0.053 Uiso 1 1 calc R
C4 C 0.25960(19) 0.1419(4) 0.87927(9) 0.0402(5) Uani 1 1 d .
H4A H 0.2102 0.0190 0.8770 0.048 Uiso 1 1 calc R
H4B H 0.2171 0.2516 0.8959 0.048 Uiso 1 1 calc R
C7 C 0.4781(2) 0.3555(3) 0.86239(13) 0.0479(6) Uani 1 1 d .
H7A H 0.5276 0.4803 0.8653 0.057 Uiso 1 1 calc R
C2 C 0.3436(2) 0.0236(3) 0.78685(10) 0.0416(5) Uani 1 1 d .
H2A H 0.2949 -0.1004 0.7835 0.050 Uiso 1 1 calc R
H2B H 0.3552 0.0584 0.7447 0.050 Uiso 1 1 calc R
C11 C 0.13213(19) 0.1565(4) 0.64600(10) 0.0401(5) Uani 1 1 d .
C5 C 0.3842(2) 0.1056(4) 0.92374(9) 0.0428(5) Uani 1 1 d .
H5A H 0.3722 0.0687 0.9661 0.051 Uiso 1 1 calc R
C6 C 0.4675(2) -0.0121(3) 0.83151(10) 0.0445(5) Uani 1 1 d .
H6A H 0.5101 -0.1238 0.8149 0.053 Uiso 1 1 calc R
C9 C 0.4605(2) 0.2984(4) 0.92844(11) 0.0500(6) Uani 1 1 d .
H9A H 0.5394 0.2760 0.9567 0.060 Uiso 1 1 calc R
H9B H 0.4195 0.4089 0.9456 0.060 Uiso 1 1 calc R
C8 C 0.4487(2) -0.0696(3) 0.89747(10) 0.0462(6) Uani 1 1 d .
H8A H 0.3996 -0.1929 0.8948 0.055 Uiso 1 1 calc R
H8B H 0.5272 -0.0961 0.9257 0.055 Uiso 1 1 calc R
C14 C 0.1515(2) -0.1005(5) 0.54553(11) 0.0533(6) Uani 1 1 d .
C12 C 0.0758(3) -0.0331(4) 0.64003(12) 0.0543(6) Uani 1 1 d .
H12A H 0.0317 -0.0756 0.6697 0.065 Uiso 1 1 calc R
C10 C 0.5446(2) 0.1816(4) 0.83623(13) 0.0522(6) Uani 1 1 d .
H10A H 0.5577 0.2182 0.7945 0.063 Uiso 1 1 calc R
H10B H 0.6237 0.1583 0.8642 0.063 Uiso 1 1 calc R
C13 C 0.0855(3) -0.1580(4) 0.59023(13) 0.0581(7) Uani 1 1 d .
H13A H 0.0467 -0.2847 0.5863 0.070 Uiso 1 1 calc R
C16 C 0.2002(2) 0.2161(5) 0.60258(12) 0.0562(6) Uani 1 1 d .
H16A H 0.2403 0.3416 0.6069 0.067 Uiso 1 1 calc R
C15 C 0.2081(3) 0.0883(5) 0.55307(13) 0.0653(8) Uani 1 1 d .
H15A H 0.2530 0.1302 0.5236 0.078 Uiso 1 1 calc R
C17 C 0.1580(3) -0.2379(6) 0.49038(14) 0.0777(9) Uani 1 1 d .
H1C H 0.2003 -0.1688 0.4621 0.117 Uiso 1 1 calc R
H1A H 0.0767 -0.2718 0.4680 0.117 Uiso 1 1 calc R
H1B H 0.2012 -0.3609 0.5058 0.117 Uiso 1 1 calc R

loop_
_atom_site_aniso_label
_atom_site_aniso_U_11
_atom_site_aniso_U_22
_atom_site_aniso_U_33
_atom_site_aniso_U_23
_atom_site_aniso_U_13
_atom_site_aniso_U_12
S1 0.0536(4) 0.0424(4) 0.0388(3) 0.0049(2) 0.0011(2) 0.0159(2)
O1 0.0585(11) 0.0880(15) 0.0573(11) -0.0064(10) -0.0015(8) 0.0374(11)
O2 0.1025(15) 0.0366(9) 0.0555(10) 0.0131(8) 0.0014(10) -0.0023(9)
N1 0.0379(9) 0.0445(10) 0.0351(9) 0.0038(7) 0.0081(7) 0.0045(8)
C1 0.0382(10) 0.0260(9) 0.0275(9) 0.0010(7) 0.0061(7) 0.0013(7)
C3 0.0513(12) 0.0254(10) 0.0559(13) 0.0057(9) 0.0135(10) -0.0003(9)
C4 0.0441(11) 0.0462(12) 0.0310(10) 0.0010(9) 0.0098(8) -0.0056(9)
C7 0.0432(12) 0.0326(11) 0.0655(15) 0.0016(10) 0.0065(10) -0.0078(9)
C2 0.0551(13) 0.0358(11) 0.0313(10) -0.0048(8) 0.0035(9) 0.0102(10)
C11 0.0388(11) 0.0461(12) 0.0336(10) 0.0077(8) 0.0036(8) 0.0078(9)
C5 0.0512(12) 0.0506(13) 0.0253(9) 0.0006(9) 0.0055(8) -0.0047(10)
C6 0.0528(13) 0.0403(12) 0.0384(11) -0.0038(9) 0.0058(9) 0.0180(10)
C9 0.0504(13) 0.0469(13) 0.0480(13) -0.0169(10) 0.0000(10) -0.0028(10)
C8 0.0591(14) 0.0334(11) 0.0393(11) 0.0051(9) -0.0042(10) 0.0006(10)
C14 0.0498(13) 0.0686(16) 0.0382(12) -0.0010(11) 0.0022(9) 0.0209(12)
C12 0.0732(16) 0.0486(14) 0.0461(12) 0.0071(10) 0.0238(11) -0.0016(12)
C10 0.0447(13) 0.0602(15) 0.0541(13) 0.0091(11) 0.0160(10) 0.0083(11)
C13 0.0754(18) 0.0458(14) 0.0508(14) 0.0008(11) 0.0083(12) 0.0014(12)
C16 0.0538(14) 0.0663(17) 0.0493(13) 0.0038(12) 0.0130(11) -0.0126(12)
C15 0.0605(16) 0.093(2) 0.0489(14) -0.0018(14) 0.0252(12) -0.0095(16)
C17 0.080(2) 0.095(2) 0.0542(16) -0.0159(16) 0.0075(14) 0.0280(19)

loop_
_atom_type_symbol
_atom_type_description
_atom_type_scat_dispersion_real
_atom_type_scat_dispersion_imag
_atom_type_scat_source
C C 0.0033 0.0016 'International Tables Vol C Tables 4.2.6.8 and 6.1.1.4'
H H 0.0000 0.0000 'International Tables Vol C Tables 4.2.6.8 and 6.1.1.4'
N N 0.0061 0.0033 'International Tables Vol C Tables 4.2.6.8 and 6.1.1.4'
O O 0.0106 0.0060 'International Tables Vol C Tables 4.2.6.8 and 6.1.1.4'
S S 0.1246 0.1234 'International Tables Vol C Tables 4.2.6.8 and 6.1.1.4'

loop_
_geom_angle_atom_site_label_1
_geom_angle_atom_site_label_2
_geom_angle_atom_site_label_3
_geom_angle
O1 S1 O2 119.19(13)
O1 S1 N1 104.46(11)
O2 S1 N1 109.74(11)
O1 S1 C11 105.26(12)
O2 S1 C11 107.44(12)
N1 S1 C11 110.56(10)
C1 N1 S1 128.11(14)
C1 N1 H1A 115.9
S1 N1 H1A 115.9
N1 C1 C4 104.74(15)
N1 C1 C3 112.45(16)
C4 C1 C3 108.68(16)
N1 C1 C2 112.33(16)
C4 C1 C2 109.21(16)
C3 C1 C2 109.25(17)
C1 C3 C7 109.44(17)
C1 C3 H3A 109.8
C7 C3 H3A 109.8
C1 C3 H3B 109.8
C7 C3 H3B 109.8
H3A C3 H3B 108.2
C1 C4 C5 110.05(16)
C1 C4 H4A 109.7
C5 C4 H4A 109.7
C1 C4 H4B 109.7
C5 C4 H4B 109.7
H4A C4 H4B 108.2
C9 C7 C10 109.4(2)
C9 C7 C3 110.25(19)
C10 C7 C3 109.5(2)
C9 C7 H7A 109.2
C10 C7 H7A 109.2
C3 C7 H7A 109.2
C6 C2 C1 109.46(17)
C6 C2 H2A 109.8
C1 C2 H2A 109.8
C6 C2 H2B 109.8
C1 C2 H2B 109.8
H2A C2 H2B 108.2
C16 C11 C12 119.7(2)
C16 C11 S1 119.58(19)
C12 C11 S1 120.59(17)
C9 C5 C8 110.19(18)
C9 C5 C4 109.73(19)
C8 C5 C4 108.92(17)
C9 C5 H5A 109.3
C8 C5 H5A 109.3
C4 C5 H5A 109.3
C10 C6 C8 109.39(19)
C10 C6 C2 109.88(18)
C8 C6 C2 109.60(19)
C10 C6 H6A 109.3
C8 C6 H6A 109.3
C2 C6 H6A 109.3
C5 C9 C7 109.03(17)
C5 C9 H9A 109.9
C7 C9 H9A 109.9
C5 C9 H9B 109.9
C7 C9 H9B 109.9
H9A C9 H9B 108.3
C5 C8 C6 109.32(17)
C5 C8 H8A 109.8
C6 C8 H8A 109.8
C5 C8 H8B 109.8
C6 C8 H8B 109.8
H8A C8 H8B 108.3
C15 C14 C13 117.4(2)
C15 C14 C17 121.9(3)
C13 C14 C17 120.7(3)
C13 C12 C11 119.7(2)
C13 C12 H12A 120.1
C11 C12 H12A 120.1
C6 C10 C7 109.22(17)
C6 C10 H10A 109.8
C7 C10 H10A 109.8
C6 C10 H10B 109.8
C7 C10 H10B 109.8
H10A C10 H10B 108.3
C12 C13 C14 121.7(3)
C12 C13 H13A 119.2
C14 C13 H13A 119.2
C15 C16 C11 119.4(3)
C15 C16 H16A 120.3
C11 C16 H16A 120.3
C16 C15 C14 122.1(2)
C16 C15 H15A 119.0
C14 C15 H15A 119.0
C14 C17 H1C 109.5
C14 C17 H1A 109.5
H1C C17 H1A 109.5
C14 C17 H1B 109.5
H1C C17 H1B 109.5
H1A C17 H1B 109.5

loop_
_geom_bond_atom_site_label_1
_geom_bond_atom_site_label_2
_geom_bond_distance
S1 O1 1.432(2)
S1 O2 1.432(2)
S1 N1 1.6106(18)
S1 C11 1.763(2)
N1 C1 1.484(2)
N1 H1A 0.8600
C1 C4 1.530(3)
C1 C3 1.530(3)
C1 C2 1.535(3)
C3 C7 1.531(3)
C3 H3A 0.9700
C3 H3B 0.9700
C4 C5 1.531(3)
C4 H4A 0.9700
C4 H4B 0.9700
C7 C9 1.523(4)
C7 C10 1.530(3)
C7 H7A 0.9800
C2 C6 1.526(3)
C2 H2A 0.9700
C2 H2B 0.9700
C11 C16 1.383(3)
C11 C12 1.384(3)
C5 C9 1.513(3)
C5 C8 1.525(3)
C5 H5A 0.9800
C6 C10 1.523(4)
C6 C8 1.526(3)
C6 H6A 0.9800
C9 H9A 0.9700
C9 H9B 0.9700
C8 H8A 0.9700
C8 H8B 0.9700
C14 C15 1.381(4)
C14 C13 1.385(4)
C14 C17 1.503(4)
C12 C13 1.370(4)
C12 H12A 0.9300
C10 H10A 0.9700
C10 H10B 0.9700
C13 H13A 0.9300
C16 C15 1.372(4)
C16 H16A 0.9300
C15 H15A 0.9300
C17 H1C 0.9600
C17 H1A 0.9600
C17 H1B 0.9600
